data_7041257
loop_
_publ_author_name
'Zhang, Shu-Hua'
'Wang, Ji-Ming'
'Zhang, Hai-Yang'
'Fan, Yi-Peng'
'Xiao, Yu'

_publ_section_title
;
 Highly efficient electrochemiluminescence based on 4-amino-1,2,4-triazole
 Schiff base two-dimensional Zn/Cd coordination polymers.
;
_journal_issue 2
_journal_name_full 'Dalton transactions (Cambridge, England : 2003)'
_journal_page_first 410
_journal_page_last 419
_journal_paper_doi 10.1039/c6dt04059d
_journal_volume 46
_journal_year 2017
_chemical_formula_moiety 'C18 H10 Br4 Cd N8 O2'
_chemical_formula_sum 'C18 H10 Br4 Cd N8 O2'
_chemical_formula_weight 802.35
_chemical_name_systematic
; 
 ? 
;
_space_group_IT_number 96
_space_group_name_Hall 'P 4nw 2abw'
_symmetry_cell_setting tetragonal
_symmetry_space_group_name_Hall 'P 4nw 2abw'
_symmetry_space_group_name_H-M 'P 43 21 2'
_atom_sites_solution_hydrogens geom
_atom_sites_solution_primary direct
_atom_sites_solution_secondary difmap
_audit_creation_method SHELXL-97
_audit_update_record
;
2016-11-21 deposited with the CCDC.
2016-11-28 downloaded from the CCDC.
;
_cell_angle_alpha 90.00
_cell_angle_beta 90.00
_cell_angle_gamma 90.00
_cell_formula_units_Z 4
_cell_length_a 7.8274(3)
_cell_length_b 7.8274(3)
_cell_length_c 36.8134(15)
_cell_measurement_reflns_used 1949
_cell_measurement_temperature 293(2)
_cell_measurement_theta_max 28.1900
_cell_measurement_theta_min 3.7180
_cell_volume 2255.49(15)
_computing_structure_refinement 'SHELXL-97 (Sheldrick, 1997)'
_computing_structure_solution 'SHELXS-97 (Sheldrick, 1990)'
_diffrn_ambient_temperature 293(2)
_diffrn_detector_area_resol_mean 0
_diffrn_measured_fraction_theta_full 0.998
_diffrn_measured_fraction_theta_max 0.998
_diffrn_measurement_device_type 'SuperNova, Single source at offset, Eos'
_diffrn_measurement_method '\w scans'
_diffrn_radiation_monochromator graphite
_diffrn_radiation_source 'fine-focus sealed tube'
_diffrn_radiation_type MoK\a
_diffrn_radiation_wavelength 0.71073
_diffrn_reflns_av_R_equivalents 0.0328
_diffrn_reflns_av_sigmaI/netI 0.0548
_diffrn_reflns_limit_h_max 9
_diffrn_reflns_limit_h_min -9
_diffrn_reflns_limit_k_max 9
_diffrn_reflns_limit_k_min -6
_diffrn_reflns_limit_l_max 23
_diffrn_reflns_limit_l_min -45
_diffrn_reflns_number 4795
_diffrn_reflns_theta_full 26.36
_diffrn_reflns_theta_max 26.36
_diffrn_reflns_theta_min 3.09
_diffrn_standards_decay_% 0
_diffrn_standards_interval_count 0
_diffrn_standards_interval_time 0
_diffrn_standards_number 0
_exptl_absorpt_coefficient_mu 8.090
_exptl_absorpt_correction_T_max 0.234
_exptl_absorpt_correction_T_min 0.170
_exptl_absorpt_correction_type multi-scan
_exptl_absorpt_process_details sadabs
_exptl_crystal_colour yellow
_exptl_crystal_density_diffrn 2.363
_exptl_crystal_density_method 'not measured'
_exptl_crystal_description block
_exptl_crystal_F_000 1512
_exptl_crystal_size_max 0.23
_exptl_crystal_size_mid 0.21
_exptl_crystal_size_min 0.18
_refine_diff_density_max 0.568
_refine_diff_density_min -0.515
_refine_diff_density_rms 0.094
_refine_ls_abs_structure_details 'Flack H D (1983), Acta Cryst. A39, 876-881'
_refine_ls_abs_structure_Flack -0.001(15)
_refine_ls_extinction_method none
_refine_ls_goodness_of_fit_ref 1.059
_refine_ls_hydrogen_treatment constr
_refine_ls_matrix_type full
_refine_ls_number_parameters 150
_refine_ls_number_reflns 2300
_refine_ls_number_restraints 0
_refine_ls_restrained_S_all 1.059
_refine_ls_R_factor_all 0.0499
_refine_ls_R_factor_gt 0.0399
_refine_ls_shift/su_max 0.001
_refine_ls_shift/su_mean 0.000
_refine_ls_structure_factor_coef Fsqd
_refine_ls_weighting_details 'calc w=1/[\s^2^(Fo^2^)+(0.0204P)^2^+0.0000P] where P=(Fo^2^+2Fc^2^)/3'
_refine_ls_weighting_scheme calc
_refine_ls_wR_factor_gt 0.0641
_refine_ls_wR_factor_ref 0.0674
_reflns_number_gt 2014
_reflns_number_total 2300
_reflns_threshold_expression >2sigma(I)
_cod_data_source_file c6dt04059d2.cif
_cod_data_source_block cd
_cod_depositor_comments 'Adding full bibliography for 7041256--7041259.cif.'
_cod_original_cell_volume 2255.5(2)
_cod_database_code 7041257

loop_
_symmetry_equiv_pos_as_xyz
'x, y, z'
'-y+1/2, x+1/2, z+3/4'
'-x, -y, z+1/2'
'y+1/2, -x+1/2, z+1/4'
'x+1/2, -y+1/2, -z+1/4'
'-x+1/2, y+1/2, -z+3/4'
'y, x, -z'
'-y, -x, -z+1/2'

loop_
_atom_site_label
_atom_site_type_symbol
_atom_site_fract_x
_atom_site_fract_y
_atom_site_fract_z
_atom_site_U_iso_or_equiv
_atom_site_adp_type
_atom_site_occupancy
_atom_site_symmetry_multiplicity
_atom_site_calc_flag
_atom_site_refinement_flags
Cd1 Cd 0.97107(5) -0.02893(5) 0.5000 0.02566(15) Uani 1 2 d S
Br1 Br 1.17717(11) -0.33693(10) 0.610775(18) 0.0536(2) Uani 1 1 d .
Br2 Br 0.96478(12) 0.18270(10) 0.704840(17) 0.0651(3) Uani 1 1 d .
O1 O 1.0815(5) -0.0794(5) 0.55374(9) 0.0338(10) Uani 1 1 d .
N2 N 0.9524(6) 0.6768(6) 0.49470(12) 0.0332(11) Uani 1 1 d .
C2 C 1.0600(6) -0.0146(7) 0.58492(14) 0.0281(13) Uani 1 1 d .
C1 C 0.9955(7) 0.1515(7) 0.59216(14) 0.0305(14) Uani 1 1 d .
N4 N 0.9670(7) 0.2533(6) 0.52931(13) 0.0342(12) Uani 1 1 d .
C4 C 1.0829(7) -0.0490(8) 0.65144(15) 0.0342(14) Uani 1 1 d .
H4 H 1.1175 -0.1147 0.6711 0.041 Uiso 1 1 calc R
C3 C 1.1024(7) -0.1086(7) 0.61683(15) 0.0307(14) Uani 1 1 d .
N1 N 0.8580(7) 0.5884(7) 0.46874(14) 0.0443(15) Uani 1 1 d .
N3 N 0.9414(7) 0.4088(6) 0.51056(12) 0.0322(13) Uani 1 1 d .
C5 C 1.0108(8) 0.1106(8) 0.65682(14) 0.0381(16) Uani 1 1 d .
C6 C 0.9726(9) 0.2110(7) 0.62786(14) 0.0363(15) Uani 1 1 d .
H6 H 0.9306 0.3207 0.6317 0.044 Uiso 1 1 calc R
C7 C 0.9572(8) 0.2753(7) 0.56429(15) 0.0317(14) Uani 1 1 d .
H7 H 0.9216 0.3824 0.5722 0.038 Uiso 1 1 calc R
C8 C 0.8543(9) 0.4307(8) 0.47891(16) 0.0440(19) Uani 1 1 d .
H8 H 0.7995 0.3436 0.4663 0.053 Uiso 1 1 calc R
C9 C 0.9996(8) 0.5671(7) 0.51919(15) 0.0363(17) Uani 1 1 d .
H9 H 1.0639 0.5932 0.5397 0.044 Uiso 1 1 calc R

loop_
_atom_site_aniso_label
_atom_site_aniso_U_11
_atom_site_aniso_U_22
_atom_site_aniso_U_33
_atom_site_aniso_U_23
_atom_site_aniso_U_13
_atom_site_aniso_U_12
Cd1 0.02798(19) 0.02798(19) 0.0210(3) 0.00206(18) -0.00206(18) 0.0015(3)
Br1 0.0710(5) 0.0497(5) 0.0401(4) 0.0021(4) -0.0118(4) 0.0262(4)
Br2 0.1043(7) 0.0652(5) 0.0258(3) -0.0113(4) 0.0087(4) -0.0071(5)
O1 0.041(3) 0.041(3) 0.0192(19) -0.0031(18) -0.0037(18) 0.0124(18)
N2 0.038(3) 0.029(3) 0.034(3) 0.003(2) -0.005(3) 0.004(2)
C2 0.026(3) 0.033(3) 0.025(3) 0.003(3) -0.006(2) -0.002(3)
C1 0.036(4) 0.032(3) 0.024(3) 0.004(3) -0.001(3) 0.001(3)
N4 0.044(3) 0.028(3) 0.031(3) 0.001(2) -0.008(3) 0.000(2)
C4 0.036(3) 0.043(4) 0.024(3) 0.005(3) -0.008(3) -0.002(3)
C3 0.035(3) 0.027(3) 0.030(3) 0.000(3) -0.005(3) -0.001(3)
N1 0.057(4) 0.037(3) 0.039(3) -0.004(3) -0.016(3) 0.003(3)
N3 0.044(3) 0.023(2) 0.030(3) 0.003(2) -0.004(2) 0.003(2)
C5 0.052(4) 0.045(4) 0.017(3) -0.008(3) -0.001(3) -0.011(3)
C6 0.045(4) 0.032(3) 0.032(3) -0.001(3) 0.009(3) 0.001(3)
C7 0.036(3) 0.023(3) 0.036(3) -0.004(3) -0.001(3) -0.002(3)
C8 0.073(5) 0.024(4) 0.035(4) 0.002(3) -0.019(4) -0.011(3)
C9 0.044(4) 0.033(4) 0.032(3) -0.002(3) -0.008(3) -0.011(3)

loop_
_atom_type_symbol
_atom_type_description
_atom_type_scat_dispersion_real
_atom_type_scat_dispersion_imag
_atom_type_scat_source
C C 0.0033 0.0016 'International Tables Vol C Tables 4.2.6.8 and 6.1.1.4'
H H 0.0000 0.0000 'International Tables Vol C Tables 4.2.6.8 and 6.1.1.4'
Br Br -0.2901 2.4595 'International Tables Vol C Tables 4.2.6.8 and 6.1.1.4'
Cd Cd -0.8075 1.2024 'International Tables Vol C Tables 4.2.6.8 and 6.1.1.4'
N N 0.0061 0.0033 'International Tables Vol C Tables 4.2.6.8 and 6.1.1.4'
O O 0.0106 0.0060 'International Tables Vol C Tables 4.2.6.8 and 6.1.1.4'

loop_
_geom_angle_atom_site_label_1
_geom_angle_atom_site_label_2
_geom_angle_atom_site_label_3
_geom_angle
_geom_angle_site_symmetry_1
_geom_angle_site_symmetry_3
O1 Cd1 O1 162.6(2) . 7_646
O1 Cd1 N2 85.50(15) . 1_545
O1 Cd1 N2 107.73(15) 7_646 1_545
O1 Cd1 N2 107.73(15) . 7_546
O1 Cd1 N2 85.50(15) 7_646 7_546
N2 Cd1 N2 83.2(2) 1_545 7_546
O1 Cd1 N4 76.79(15) . .
O1 Cd1 N4 92.25(15) 7_646 .
N2 Cd1 N4 158.38(16) 1_545 .
N2 Cd1 N4 90.40(18) 7_546 .
O1 Cd1 N4 92.25(15) . 7_646
O1 Cd1 N4 76.79(15) 7_646 7_646
N2 Cd1 N4 90.40(18) 1_545 7_646
N2 Cd1 N4 158.38(16) 7_546 7_646
N4 Cd1 N4 102.5(3) . 7_646
C2 O1 Cd1 133.8(3) . .
C9 N2 N1 107.4(5) . .
C9 N2 Cd1 125.5(4) . 1_565
N1 N2 Cd1 125.8(3) . 1_565
O1 C2 C1 125.8(5) . .
O1 C2 C3 120.6(5) . .
C1 C2 C3 113.6(5) . .
C6 C1 C2 121.6(5) . .
C6 C1 C7 114.6(5) . .
C2 C1 C7 123.7(5) . .
C7 N4 N3 111.2(4) . .
C7 N4 Cd1 123.6(4) . .
N3 N4 Cd1 124.1(3) . .
C3 C4 C5 119.2(5) . .
C3 C4 H4 120.4 . .
C5 C4 H4 120.4 . .
C4 C3 C2 124.5(5) . .
C4 C3 Br1 117.8(4) . .
C2 C3 Br1 117.5(4) . .
C8 N1 N2 106.7(5) . .
C9 N3 C8 104.7(5) . .
C9 N3 N4 128.6(5) . .
C8 N3 N4 126.7(5) . .
C6 C5 C4 120.0(5) . .
C6 C5 Br2 121.3(5) . .
C4 C5 Br2 118.7(4) . .
C5 C6 C1 120.9(5) . .
C5 C6 H6 119.5 . .
C1 C6 H6 119.5 . .
N4 C7 C1 127.1(5) . .
N4 C7 H7 116.5 . .
C1 C7 H7 116.5 . .
N1 C8 N3 111.0(5) . .
N1 C8 H8 124.5 . .
N3 C8 H8 124.5 . .
N2 C9 N3 110.2(5) . .
N2 C9 H9 124.9 . .
N3 C9 H9 124.9 . .

loop_
_geom_bond_atom_site_label_1
_geom_bond_atom_site_label_2
_geom_bond_distance
_geom_bond_site_symmetry_2
Cd1 O1 2.195(4) .
Cd1 O1 2.195(4) 7_646
Cd1 N2 2.317(5) 1_545
Cd1 N2 2.317(5) 7_546
Cd1 N4 2.459(5) .
Cd1 N4 2.459(5) 7_646
Br1 C3 1.894(6) .
Br2 C5 1.890(5) .
O1 C2 1.266(6) .
N2 C9 1.298(7) .
N2 N1 1.392(6) .
N2 Cd1 2.317(5) 1_565
C2 C1 1.420(8) .
C2 C3 1.425(7) .
C1 C6 1.406(7) .
C1 C7 1.443(7) .
N4 C7 1.301(6) .
N4 N3 1.413(6) .
C4 C3 1.365(7) .
C4 C5 1.385(8) .
C4 H4 0.9300 .
N1 C8 1.290(7) .
N3 C9 1.358(7) .
N3 C8 1.361(7) .
C5 C6 1.358(7) .
C6 H6 0.9300 .
C7 H7 0.9300 .
C8 H8 0.9300 .
C9 H9 0.9300 .
